data_3000048
loop_
_publ_author_name
'Conterosito, Eleonora'
'Palin, Luca'
'Antonioli, Diego'
'Viterbo, Davide'
'Mugnaioli, Enrico'
'Kolb, Ute'
'Perioli, Luana'
'Milanesio, Marco'
'Gianotti, Valentina'

_publ_section_title
;
 Structural Characterisation of Complex Layered Double Hydroxides and
 TGA-GC-MS Study on Thermal Response and Carbonate Contamination in
 Nitrate- and Organic-Exchanged Hydrotalcites
;
_journal_coden_ASTM CEUJED
_journal_issue 42
_journal_name_full 'Chemistry - A European Journal'
_journal_page_first 14975
_journal_page_last 14986
_journal_paper_doi 10.1002/chem.201500450
_journal_volume 21
_journal_year 2015
_chemical_formula_sum 'Al0.84 N1.69 O35.24 Zn2.16'
_chemical_name_mineral 'Hydrotalcite polytype_3R1'
_chemical_name_systematic 'Zinc Aluminum Hydroxide Nitrate Hydrate'
_space_group_IT_number 166
_symmetry_space_group_name_Hall '-R 3 2"'
_symmetry_space_group_name_H-M 'R -3 m :H'
_cell_angle_alpha 90
_cell_angle_beta 90
_cell_angle_gamma 120
_cell_formula_units_Z 1
_cell_length_a 3.080972
_cell_length_b 3.080972
_cell_length_c 26.778308
_cell_volume 220.135
_journal_article_reference 'Chem. Eur. J. 2015, 21, 14975-14986'
_cod_data_source_file LDH_NO3.cif
_cod_data_source_block publication_text
_cod_depositor_comments 'Releasing structure 3000048 into public domain as published material.'
_cod_original_sg_symbol_H-M 'R -3 m'
_cod_database_code 3000048

loop_
_symmetry_equiv_pos_as_xyz
'x, y, z '
'-x, -y, -z '
'-x+y, -x, z '
'-x+y, y, z '
'-y, -x, z '
'-y, x-y, z '
'y, -x+y, -z '
'y, x, -z '
'x-y, -y, -z '
'x-y, x, -z '
'-x, -x+y, -z '
'x, x-y, z '
'x-1/3, y+1/3, z+1/3 '
'-x-1/3, -y+1/3, -z+1/3 '
'-x+y-1/3, -x+1/3, z+1/3 '
'-x+y-1/3, y+1/3, z+1/3 '
'-y-1/3, -x+1/3, z+1/3 '
'-y-1/3, x-y+1/3, z+1/3 '
'y-1/3, -x+y+1/3, -z+1/3 '
'y-1/3, x+1/3, -z+1/3 '
'x-y-1/3, -y+1/3, -z+1/3 '
'x-y-1/3, x+1/3, -z+1/3 '
'-x-1/3, -x+y+1/3, -z+1/3 '
'x-1/3, x-y+1/3, z+1/3 '
'x+1/3, y-1/3, z-1/3 '
'-x+1/3, -y-1/3, -z-1/3 '
'-x+y+1/3, -x-1/3, z-1/3 '
'-x+y+1/3, y-1/3, z-1/3 '
'-y+1/3, -x-1/3, z-1/3 '
'-y+1/3, x-y-1/3, z-1/3 '
'y+1/3, -x+y-1/3, -z-1/3 '
'y+1/3, x-1/3, -z-1/3 '
'x-y+1/3, -y-1/3, -z-1/3 '
'x-y+1/3, x-1/3, -z-1/3 '
'-x+1/3, -x+y-1/3, -z-1/3 '
'x+1/3, x-y-1/3, z-1/3 '

loop_
_atom_site_label
_atom_site_type_symbol
_atom_site_symmetry_multiplicity
_atom_site_fract_x
_atom_site_fract_y
_atom_site_fract_z
_atom_site_occupancy
_atom_site_B_iso_or_equiv
Zn1 Zn 3 1 1 0 0.719(6) 0
Al1 Al 3 1 1 0 0.281(6) 1
O1 O 6 0.6666667 0.3333333 -0.04432 1 2
O2 O 6 0.3333333 0.6666667 -0.09597 0.281(6) 4
N2 N 6 0.3333333 0.6666667 -0.14311 0.281(6) 4
O3 O 18 0.6666667 0.6666667 -0.1666667 0.093(2) 4
O5 O 36 1.36003 -0.00237 0.19905 0.719(6) 6

loop_
_cod_changelog_entry_id
_cod_changelog_entry_author
_cod_changelog_entry_date
_cod_changelog_entry_text
1 'Vaitkus, Antanas' 2022-05-09T03:05:00+03:00 'Updated bibliographic information.'
